data_2300236
loop_
_publ_author_name
'Stone, Kevin H.'
'Lapidus, Saul H.'
'Stephens, Peter W.'

_publ_section_title
;
 Implementation and use of robust refinement in powder diffraction in
 the presence of impurities
;
_journal_coeditor_code DB5058
_journal_issue 3
_journal_name_full 'Journal of Applied Crystallography'
_journal_page_first 385
_journal_page_last 391
_journal_paper_doi 10.1107/S0021889809008450
_journal_volume 42
_journal_year 2009
_chemical_formula_moiety 'C8 H9 N O2'
_chemical_formula_structural 'C8 H9 N O2'
_chemical_formula_sum 'C8 H9 N O2'
_chemical_formula_weight 151.16
_chemical_name_common acetaminophen
_space_group_crystal_system monoclinic
_space_group_IT_number 14
_space_group_name_Hall '-P 2yab'
_space_group_name_H-M_alt 'P 1 21/a 1'
_cell_angle_alpha 90
_cell_angle_beta 115.7013(14)
_cell_angle_gamma 90
_cell_formula_units_Z 4
_cell_length_a 12.8870(3)
_cell_length_b 9.3819(2)
_cell_length_c 7.10150(17)
_cell_volume 773.66(3)
_diffrn_radiation_monochromator 'double Si(111)'
_diffrn_radiation_wavelength 0.698291
_cod_data_source_file db5058.cif
_cod_data_source_block Acet_79%_Robust
_cod_depositor_comments
;
 Updating space group information.

 2018-07-31

The following automatic conversions were performed:
'_space_group_crystal_system' value 'Monoclinic' changed to 'monoclinic'
according to '/home/saulius/struct/CIF-dictionaries/cif_core.dic'
dictionary named 'cif_core.dic' version 2.4.1 from 2010-06-29.

Automatic conversion script
Id: cif_fix_enum 1527 2010-12-29 10:47:43Z saulius 
;
_cod_database_code 2300236

loop_
_space_group_symop_id
_space_group_symop_operation_xyz
1 x,y,z
2 -x+1/2,y+1/2,-z
3 -x,-y,-z
4 x+1/2,-y+1/2,z

loop_
_atom_site_type_symbol
_atom_site_label
_atom_site_fract_x
_atom_site_fract_y
_atom_site_fract_z
_atom_site_occupancy
C C1a 0.43787 0.351892 -0.1545626 1
C C2a 0.51317 0.353998 -0.2478872 1
C C3a 0.60887 0.264556 -0.1744546 1
C C4a 0.62927 0.173008 -0.007697396 1
C C5a 0.55397 0.170902 0.08562721 1
C C6a 0.45827 0.260344 0.01219461 1
C C7a 0.28531 0.50621 -0.3959162 1
C C8a 0.1781 0.591091 -0.4269941 1
N N1a 0.34256 0.441607 -0.2117402 1
O O1a 0.72313 0.079647 0.05600874 1
O O2a 0.30873 0.49965 -0.5435292 1
H H1a 0.78039 0.104742 0.2008866 1
H H2a 0.49853 0.419739 -0.3676367 1
H H3a 0.66295 0.266068 -0.2414717 1
H H5a 0.56861 0.105161 0.2053767 1
H H6a 0.40419 0.258832 0.07921167 1
H H8a 0.14701 0.640168 -0.5656584 1
H H8b 0.1211 0.526563 -0.4096041 1
H H8c 0.19694 0.65777 -0.306716 1
H H9a 0.31464 0.450027 -0.1009574 1
